data_2214269
loop_
_publ_author_name
'Shang Gao'
'Xiao-Jun Peng'

_publ_section_title '[\m-2-(9-Anthrylmethyl)-2-azapropane-1,3-dithiolato-\k^4^<i>S</i>:<i>S</i>']bis[tricarbonyliron(I)]'
_journal_coeditor_code HY2063
_journal_issue 7
_journal_name_full 'Acta Crystallographica Section E'
_journal_page_first m1997
_journal_page_last m1997
_journal_paper_doi 10.1107/S1600536807025469
_journal_volume 63
_journal_year 2007
_chemical_formula_iupac '[Fe2 (C17 H15 N S2) (C O)6]'
_chemical_formula_moiety 'C23 H15 Fe2 N O6 S2'
_chemical_formula_sum 'C23 H15 Fe2 N O6 S2'
_chemical_formula_weight 577.18
_chemical_name_systematic
;
[\m-2-(9-Anthrylmethyl)-2-azapropane-1,3-dithiolato-
\k^4^S:S']bis[tricarbonyliron(I)]
;
_space_group_IT_number 60
_symmetry_cell_setting orthorhombic
_symmetry_space_group_name_Hall '-P 2n 2ab'
_symmetry_space_group_name_H-M 'P b c n'
_cell_angle_alpha 90.00
_cell_angle_beta 90.00
_cell_angle_gamma 90.00
_cell_formula_units_Z 8
_cell_length_a 15.234(6)
_cell_length_b 11.945(4)
_cell_length_c 25.840(9)
_cell_measurement_reflns_used 3797
_cell_measurement_temperature 273(2)
_cell_measurement_theta_max 21.45
_cell_measurement_theta_min 2.31
_cell_volume 4702(3)
_computing_cell_refinement 'SAINT-Plus (Bruker, 2001)'
_computing_data_collection 'SMART (Bruker, 2001)'
_computing_data_reduction SAINT-Plus
_computing_molecular_graphics 'SHELXTL (Bruker, 2001)'
_computing_publication_material SHELXTL
_computing_structure_refinement 'SHELXL97 (Sheldrick, 1997)'
_computing_structure_solution 'SHELXS97 (Sheldrick, 1997)'
_diffrn_ambient_temperature 273(2)
_diffrn_measured_fraction_theta_full 0.998
_diffrn_measured_fraction_theta_max 0.998
_diffrn_measurement_device_type 'Bruker SMART APEXII CCD area-detector'
_diffrn_measurement_method '\f and \w'
_diffrn_radiation_monochromator graphite
_diffrn_radiation_source 'fine-focus sealed tube'
_diffrn_radiation_type MoK\a
_diffrn_radiation_wavelength 0.71073
_diffrn_reflns_av_R_equivalents 0.0534
_diffrn_reflns_av_sigmaI/netI 0.0420
_diffrn_reflns_limit_h_max 18
_diffrn_reflns_limit_h_min -19
_diffrn_reflns_limit_k_max 15
_diffrn_reflns_limit_k_min -15
_diffrn_reflns_limit_l_max 25
_diffrn_reflns_limit_l_min -33
_diffrn_reflns_number 26672
_diffrn_reflns_theta_full 27.31
_diffrn_reflns_theta_max 27.31
_diffrn_reflns_theta_min 2.07
_exptl_absorpt_coefficient_mu 1.452
_exptl_absorpt_correction_T_max 0.7750
_exptl_absorpt_correction_T_min 0.5979
_exptl_absorpt_correction_type multi-scan
_exptl_absorpt_process_details '(SAINT-Plus; Bruker, 2001)'
_exptl_crystal_colour red
_exptl_crystal_density_diffrn 1.631
_exptl_crystal_density_method 'not measured'
_exptl_crystal_description block
_exptl_crystal_F_000 2336
_exptl_crystal_size_max 0.40
_exptl_crystal_size_mid 0.22
_exptl_crystal_size_min 0.19
_refine_diff_density_max 0.304
_refine_diff_density_min -0.280
_refine_ls_goodness_of_fit_ref 1.014
_refine_ls_hydrogen_treatment constr
_refine_ls_matrix_type full
_refine_ls_number_constraints 0
_refine_ls_number_parameters 307
_refine_ls_number_reflns 5291
_refine_ls_number_restraints 0
_refine_ls_restrained_S_all 1.014
_refine_ls_R_factor_all 0.0702
_refine_ls_R_factor_gt 0.0369
_refine_ls_shift/su_max 0.001
_refine_ls_shift/su_mean 0.000
_refine_ls_structure_factor_coef Fsqd
_refine_ls_weighting_details 'calc w=1/[\s^2^(Fo^2^)+(0.0308P)^2^+1.1601P] where P=(Fo^2^+2Fc^2^)/3'
_refine_ls_weighting_scheme calc
_refine_ls_wR_factor_gt 0.0731
_refine_ls_wR_factor_ref 0.0849
_reflns_number_gt 3449
_reflns_number_total 5291
_reflns_threshold_expression >2\s(I)
_cod_data_source_file hy2063.cif
_cod_data_source_block I
_cod_depositor_comments
;
The following automatic conversions were performed:
'_symmetry_cell_setting' value 'Orthorhombic' changed to 'orthorhombic'
according to '/home/saulius/struct/CIF-dictionaries/cif_core.dic'
dictionary named 'cif_core.dic' version 2.4.1 from 2010-06-29.

Automatic conversion script
Id: cif_fix_enum 1527 2010-12-29 10:47:43Z saulius 

The following automatic conversions were performed:

'_symmetry_cell_setting' value 'Orthorhombic' changed to
'orthorhombic' according to
/home/saulius/struct/CIF-dictionaries/cif_core.dic dictionary named
'cif_core.dic' version 2.4.1 from 2010-06-29.

Automatic conversion script
Id: cif_fix_values 1715 2011-07-08 13:25:40Z adriana 
;
_cod_original_sg_symbol_Hall '-P 2n2ab'
_cod_database_code 2214269
_cod_database_fobs_code 2214269

loop_
_symmetry_equiv_pos_as_xyz
'x, y, z'
'-x+1/2, -y+1/2, z+1/2'
'-x, y, -z+1/2'
'x+1/2, -y+1/2, -z'
'-x, -y, -z'
'x-1/2, y-1/2, -z-1/2'
'x, -y, z-1/2'
'-x-1/2, y-1/2, z'

loop_
_atom_site_type_symbol
_atom_site_label
_atom_site_fract_x
_atom_site_fract_y
_atom_site_fract_z
_atom_site_U_iso_or_equiv
_atom_site_adp_type
_atom_site_calc_flag
_atom_site_refinement_flags
_atom_site_occupancy
Fe Fe1 0.01243(3) 0.34007(3) 0.401622(15) 0.04372(12) Uani d . 1
Fe Fe2 -0.10799(3) 0.22027(3) 0.437450(15) 0.04836(13) Uani d . 1
S S1 -0.12743(5) 0.34232(6) 0.37191(3) 0.04503(18) Uani d . 1
S S2 0.00238(5) 0.15340(6) 0.38759(3) 0.04378(17) Uani d . 1
O O1 0.10661(18) 0.4136(2) 0.30884(10) 0.0954(9) Uani d . 1
O O2 -0.01662(18) 0.55954(19) 0.44916(9) 0.0829(8) Uani d . 1
O O3 0.16070(19) 0.2935(2) 0.47039(11) 0.1016(9) Uani d . 1
O O4 -0.1836(2) 0.3828(2) 0.50913(11) 0.1051(10) Uani d . 1
O O5 -0.0141(2) 0.1204(3) 0.52462(11) 0.1190(11) Uani d . 1
O O6 -0.2595(2) 0.0692(2) 0.43504(10) 0.1103(11) Uani d . 1
N N1 -0.10819(14) 0.16234(18) 0.29960(8) 0.0427(5) Uani d . 1
C C1 0.0710(2) 0.3850(3) 0.34544(13) 0.0590(8) Uani d . 1
C C2 -0.0057(2) 0.4742(3) 0.43081(11) 0.0559(8) Uani d . 1
C C3 0.1030(2) 0.3116(3) 0.44377(13) 0.0625(9) Uani d . 1
C C4 -0.1556(2) 0.3200(3) 0.48055(13) 0.0675(9) Uani d . 1
C C5 -0.0514(3) 0.1581(3) 0.49060(14) 0.0747(10) Uani d . 1
C C6 -0.2004(3) 0.1270(3) 0.43469(12) 0.0690(10) Uani d . 1
C C7 -0.13032(19) 0.2773(2) 0.30616(10) 0.0493(7) Uani d . 1
H H7A -0.1892 0.2875 0.2926 0.059 Uiso calc R 1
H H7B -0.0913 0.3204 0.2842 0.059 Uiso calc R 1
C C8 -0.02359(17) 0.1320(2) 0.31746(10) 0.0428(6) Uani d . 1
H H8A 0.0191 0.1737 0.2974 0.051 Uiso calc R 1
H H8B -0.0149 0.0533 0.3096 0.051 Uiso calc R 1
C C9 -0.17766(17) 0.0783(2) 0.30591(11) 0.0481(7) Uani d . 1
H H9A -0.2338 0.1114 0.2970 0.058 Uiso calc R 1
H H9B -0.1802 0.0550 0.3418 0.058 Uiso calc R 1
C C10 -0.16135(16) -0.0230(2) 0.27191(11) 0.0407(6) Uani d . 1
C C11 -0.13325(17) -0.1252(2) 0.29368(11) 0.0433(7) Uani d . 1
C C12 -0.1195(2) -0.1424(3) 0.34751(12) 0.0585(8) Uani d . 1
H H12A -0.1262 -0.0825 0.3702 0.070 Uiso calc R 1
C C13 -0.0968(2) -0.2441(3) 0.36658(13) 0.0716(10) Uani d . 1
H H13A -0.0886 -0.2529 0.4020 0.086 Uiso calc R 1
C C14 -0.0855(2) -0.3366(3) 0.33342(14) 0.0677(9) Uani d . 1
H H14A -0.0710 -0.4061 0.3471 0.081 Uiso calc R 1
C C15 -0.09537(19) -0.3247(2) 0.28227(13) 0.0550(8) Uani d . 1
H H15A -0.0869 -0.3862 0.2608 0.066 Uiso calc R 1
C C16 -0.11872(16) -0.2194(2) 0.26002(11) 0.0413(6) Uani d . 1
C C17 -0.12973(18) -0.2074(2) 0.20710(11) 0.0471(7) Uani d . 1
H H17A -0.1179 -0.2681 0.1856 0.057 Uiso calc R 1
C C18 -0.15776(17) -0.1080(2) 0.18520(11) 0.0434(7) Uani d . 1
C C19 -0.1719(2) -0.0981(3) 0.13090(12) 0.0561(8) Uani d . 1
H H19A -0.1597 -0.1587 0.1095 0.067 Uiso calc R 1
C C20 -0.2025(2) -0.0029(3) 0.11016(12) 0.0638(9) Uani d . 1
H H20A -0.2126 0.0014 0.0747 0.077 Uiso calc R 1
C C21 -0.2193(2) 0.0906(3) 0.14192(12) 0.0592(8) Uani d . 1
H H21A -0.2398 0.1565 0.1272 0.071 Uiso calc R 1
C C22 -0.20588(18) 0.0855(2) 0.19360(12) 0.0500(7) Uani d . 1
H H22A -0.2171 0.1485 0.2137 0.060 Uiso calc R 1
C C23 -0.17492(16) -0.0139(2) 0.21809(10) 0.0400(6) Uani d . 1

loop_
_atom_site_aniso_label
_atom_site_aniso_U_11
_atom_site_aniso_U_22
_atom_site_aniso_U_33
_atom_site_aniso_U_12
_atom_site_aniso_U_13
_atom_site_aniso_U_23
Fe1 0.0490(2) 0.0460(2) 0.0361(2) -0.00432(19) -0.00347(17) -0.00198(18)
Fe2 0.0580(3) 0.0470(2) 0.0400(2) -0.0015(2) 0.01166(19) -0.00189(19)
S1 0.0487(4) 0.0398(4) 0.0466(4) 0.0050(3) -0.0019(3) -0.0058(3)
S2 0.0448(4) 0.0455(4) 0.0410(4) 0.0065(3) -0.0015(3) -0.0014(3)
O1 0.101(2) 0.124(2) 0.0615(16) -0.0508(18) 0.0168(14) -0.0018(16)
O2 0.136(2) 0.0519(14) 0.0603(15) 0.0105(15) -0.0311(14) -0.0096(12)
O3 0.092(2) 0.118(2) 0.095(2) 0.0179(17) -0.0492(17) -0.0143(18)
O4 0.137(3) 0.0893(19) 0.089(2) 0.0102(18) 0.0498(18) -0.0313(16)
O5 0.172(3) 0.127(3) 0.0581(17) 0.020(2) -0.0165(19) 0.0233(18)
O6 0.118(2) 0.117(2) 0.096(2) -0.065(2) 0.0450(18) -0.0324(17)
N1 0.0401(13) 0.0431(13) 0.0448(13) 0.0011(11) -0.0019(10) -0.0083(11)
C1 0.061(2) 0.067(2) 0.0486(19) -0.0214(17) -0.0052(16) -0.0085(16)
C2 0.075(2) 0.0543(19) 0.0388(17) -0.0056(17) -0.0162(15) 0.0053(15)
C3 0.063(2) 0.066(2) 0.059(2) -0.0007(17) -0.0106(17) -0.0135(17)
C4 0.080(2) 0.064(2) 0.059(2) -0.0060(18) 0.0219(18) -0.0072(18)
C5 0.109(3) 0.070(2) 0.045(2) 0.004(2) 0.009(2) 0.0062(18)
C6 0.085(3) 0.070(2) 0.052(2) -0.016(2) 0.0289(18) -0.0154(17)
C7 0.0556(19) 0.0486(17) 0.0438(16) 0.0038(14) -0.0088(13) -0.0057(14)
C8 0.0374(15) 0.0492(16) 0.0417(16) -0.0015(12) 0.0037(12) -0.0101(13)
C9 0.0369(16) 0.0540(18) 0.0534(18) -0.0015(13) 0.0023(13) -0.0116(14)
C10 0.0298(14) 0.0458(16) 0.0467(16) -0.0057(12) 0.0010(12) -0.0065(13)
C11 0.0353(15) 0.0473(17) 0.0473(17) -0.0058(12) -0.0001(12) -0.0029(13)
C12 0.065(2) 0.065(2) 0.0460(18) -0.0023(17) -0.0070(15) -0.0011(16)
C13 0.087(3) 0.078(3) 0.050(2) -0.005(2) -0.0120(18) 0.0109(19)
C14 0.069(2) 0.058(2) 0.077(3) 0.0024(17) -0.0117(18) 0.022(2)
C15 0.0475(18) 0.0456(17) 0.072(2) -0.0027(14) -0.0038(15) 0.0011(16)
C16 0.0286(14) 0.0425(15) 0.0528(17) -0.0027(12) -0.0010(12) -0.0010(13)
C17 0.0456(17) 0.0421(16) 0.0536(18) -0.0043(13) 0.0045(13) -0.0089(14)
C18 0.0364(15) 0.0482(17) 0.0455(17) -0.0087(13) -0.0005(12) -0.0039(14)
C19 0.061(2) 0.0592(19) 0.0481(18) -0.0080(16) -0.0021(15) -0.0047(16)
C20 0.065(2) 0.080(2) 0.0460(19) -0.0072(18) -0.0031(15) 0.0066(18)
C21 0.0521(19) 0.063(2) 0.063(2) 0.0017(16) -0.0031(15) 0.0135(17)
C22 0.0406(17) 0.0497(17) 0.060(2) 0.0007(13) -0.0001(14) 0.0006(15)
C23 0.0286(14) 0.0448(16) 0.0468(16) -0.0062(12) -0.0011(11) -0.0003(13)

loop_
_atom_type_symbol
_atom_type_description
_atom_type_scat_dispersion_real
_atom_type_scat_dispersion_imag
_atom_type_scat_source
C C 0.0033 0.0016 'International Tables Vol C Tables 4.2.6.8 and 6.1.1.4'
H H 0.0000 0.0000 'International Tables Vol C Tables 4.2.6.8 and 6.1.1.4'
N N 0.0061 0.0033 'International Tables Vol C Tables 4.2.6.8 and 6.1.1.4'
O O 0.0106 0.0060 'International Tables Vol C Tables 4.2.6.8 and 6.1.1.4'
S S 0.1246 0.1234 'International Tables Vol C Tables 4.2.6.8 and 6.1.1.4'
Fe Fe 0.3463 0.8444 'International Tables Vol C Tables 4.2.6.8 and 6.1.1.4'

loop_
_geom_angle_atom_site_label_1
_geom_angle_atom_site_label_2
_geom_angle_atom_site_label_3
_geom_angle
_geom_angle_publ_flag
C1 Fe1 C3 99.59(16) ?
C1 Fe1 C2 98.65(15) ?
C3 Fe1 C2 91.86(14) ?
C1 Fe1 S2 101.50(11) ?
C3 Fe1 S2 87.84(11) ?
C2 Fe1 S2 159.62(10) ?
C1 Fe1 S1 100.98(11) ?
C3 Fe1 S1 158.98(12) ?
C2 Fe1 S1 89.28(10) ?
S2 Fe1 S1 83.90(3) ?
C1 Fe1 Fe2 146.91(10) y
C3 Fe1 Fe2 103.36(12) ?
C2 Fe1 Fe2 104.04(11) ?
S2 Fe1 Fe2 56.42(3) ?
S1 Fe1 Fe2 56.15(3) ?
C5 Fe2 C4 89.64(17) ?
C5 Fe2 C6 98.69(18) ?
C4 Fe2 C6 96.92(15) ?
C5 Fe2 S1 155.70(13) ?
C4 Fe2 S1 89.06(12) ?
C6 Fe2 S1 105.56(12) ?
C5 Fe2 S2 86.13(12) ?
C4 Fe2 S2 153.17(11) ?
C6 Fe2 S2 109.91(10) ?
S1 Fe2 S2 84.16(3) ?
C5 Fe2 Fe1 99.71(13) ?
C4 Fe2 Fe1 98.44(11) ?
C6 Fe2 Fe1 156.02(10) y
S1 Fe2 Fe1 56.56(3) ?
S2 Fe2 Fe1 56.44(3) ?
C7 S1 Fe2 114.67(9) ?
C7 S1 Fe1 108.99(10) ?
Fe2 S1 Fe1 67.30(3) ?
C8 S2 Fe2 116.24(9) ?
C8 S2 Fe1 107.69(9) ?
Fe2 S2 Fe1 67.14(3) ?
C8 N1 C7 115.1(2) ?
C8 N1 C9 116.4(2) ?
C7 N1 C9 118.4(2) ?
O1 C1 Fe1 178.4(3) ?
O2 C2 Fe1 179.5(4) ?
O3 C3 Fe1 179.8(4) ?
O4 C4 Fe2 177.7(4) ?
O5 C5 Fe2 178.5(4) ?
O6 C6 Fe2 177.1(3) ?
N1 C7 S1 120.22(19) ?
N1 C7 H7A 107.3 ?
S1 C7 H7A 107.3 ?
N1 C7 H7B 107.3 ?
S1 C7 H7B 107.3 ?
H7A C7 H7B 106.9 ?
N1 C8 S2 118.21(18) ?
N1 C8 H8A 107.8 ?
S2 C8 H8A 107.8 ?
N1 C8 H8B 107.8 ?
S2 C8 H8B 107.8 ?
H8A C8 H8B 107.1 ?
N1 C9 C10 111.3(2) ?
N1 C9 H9A 109.4 ?
C10 C9 H9A 109.4 ?
N1 C9 H9B 109.4 ?
C10 C9 H9B 109.4 ?
H9A C9 H9B 108.0 ?
C23 C10 C11 120.3(2) ?
C23 C10 C9 119.1(2) ?
C11 C10 C9 120.6(2) ?
C10 C11 C12 124.1(3) ?
C10 C11 C16 118.8(2) ?
C12 C11 C16 117.1(3) ?
C13 C12 C11 121.5(3) ?
C13 C12 H12A 119.2 ?
C11 C12 H12A 119.2 ?
C12 C13 C14 120.8(3) ?
C12 C13 H13A 119.6 ?
C14 C13 H13A 119.6 ?
C15 C14 C13 120.2(3) ?
C15 C14 H14A 119.9 ?
C13 C14 H14A 119.9 ?
C14 C15 C16 121.3(3) ?
C14 C15 H15A 119.3 ?
C16 C15 H15A 119.3 ?
C17 C16 C15 121.2(3) ?
C17 C16 C11 119.8(2) ?
C15 C16 C11 118.9(3) ?
C18 C17 C16 122.0(3) ?
C18 C17 H17A 119.0 ?
C16 C17 H17A 119.0 ?
C17 C18 C19 121.4(3) ?
C17 C18 C23 119.1(2) ?
C19 C18 C23 119.4(3) ?
C20 C19 C18 121.1(3) ?
C20 C19 H19A 119.4 ?
C18 C19 H19A 119.4 ?
C19 C20 C21 120.2(3) ?
C19 C20 H20A 119.9 ?
C21 C20 H20A 119.9 ?
C22 C21 C20 120.8(3) ?
C22 C21 H21A 119.6 ?
C20 C21 H21A 119.6 ?
C21 C22 C23 121.7(3) ?
C21 C22 H22A 119.2 ?
C23 C22 H22A 119.2 ?
C10 C23 C22 123.4(2) ?
C10 C23 C18 119.9(2) ?
C22 C23 C18 116.8(2) ?

loop_
_geom_bond_atom_site_label_1
_geom_bond_atom_site_label_2
_geom_bond_distance
_geom_bond_publ_flag
Fe1 C1 1.786(4) y
Fe1 C3 1.791(3) y
Fe1 C2 1.792(3) y
Fe1 S2 2.2643(11) y
Fe1 S1 2.2649(11) y
Fe1 Fe2 2.5040(8) y
Fe2 C5 1.783(4) y
Fe2 C4 1.785(3) y
Fe2 C6 1.797(4) y
Fe2 S1 2.2542(10) y
Fe2 S2 2.2639(10) y
S1 C7 1.869(3) ?
S2 C8 1.872(3) ?
O1 C1 1.143(4) ?
O2 C2 1.137(3) ?
O3 C3 1.137(4) ?
O4 C4 1.136(3) ?
O5 C5 1.140(4) ?
O6 C6 1.135(4) ?
N1 C8 1.416(3) ?
N1 C7 1.424(3) ?
N1 C9 1.468(3) ?
C7 H7A 0.9700 ?
C7 H7B 0.9700 ?
C8 H8A 0.9700 ?
C8 H8B 0.9700 ?
C9 C10 1.516(3) ?
C9 H9A 0.9700 ?
C9 H9B 0.9700 ?
C10 C23 1.410(4) ?
C10 C11 1.410(4) ?
C11 C12 1.422(4) ?
C11 C16 1.440(4) ?
C12 C13 1.356(4) ?
C12 H12A 0.9300 ?
C13 C14 1.409(5) ?
C13 H13A 0.9300 ?
C14 C15 1.338(4) ?
C14 H14A 0.9300 ?
C15 C16 1.428(4) ?
C15 H15A 0.9300 ?
C16 C17 1.385(4) ?
C17 C18 1.383(4) ?
C17 H17A 0.9300 ?
C18 C19 1.424(4) ?
C18 C23 1.433(4) ?
C19 C20 1.340(4) ?
C19 H19A 0.9300 ?
C20 C21 1.410(4) ?
C20 H20A 0.9300 ?
C21 C22 1.352(4) ?
C21 H21A 0.9300 ?
C22 C23 1.426(4) ?
C22 H22A 0.9300 ?
